data_7232488
loop_
_publ_author_name
'Kong, Jiao-Jiao'
'Jiang, Yu-Xuan'
'Zhang, Jia-Chen'
'Shao, Dong'
'Huang, Xing-Cai'

_publ_section_title
;
 Two-dimensional magnetic materials of cobalt(ii) triangular lattices
 constructed by a mixed benzimidazole--dicarboxylate strategy
;
_journal_issue 15
_journal_name_full CrystEngComm
_journal_page_first 2596
_journal_paper_doi 10.1039/C9CE00129H
_journal_volume 21
_journal_year 2019
_chemical_formula_moiety 'C40 H30 Co3 N6 O18'
_chemical_formula_sum 'C40 H30 Co3 N6 O18'
_chemical_formula_weight 1059.49
_space_group_crystal_system monoclinic
_space_group_IT_number 14
_space_group_name_Hall '-P 2ybc'
_space_group_name_H-M_alt 'P 1 21/c 1'
_symmetry_space_group_name_Hall '-P 2ybc'
_symmetry_space_group_name_H-M 'P 1 21/c 1'
_atom_sites_solution_hydrogens mixed
_audit_creation_method SHELXL-2014/7
_audit_update_record
;
2019-02-18 deposited with the CCDC.    2019-03-12 downloaded from the CCDC.
;
_cell_angle_alpha 90
_cell_angle_beta 101.8810(10)
_cell_angle_gamma 90
_cell_formula_units_Z 2
_cell_length_a 13.2457(5)
_cell_length_b 11.4450(5)
_cell_length_c 13.8215(6)
_cell_measurement_reflns_used 9975
_cell_measurement_temperature 150(2)
_cell_measurement_theta_max 30.74
_cell_measurement_theta_min 2.33
_cell_volume 2050.41(15)
_computing_cell_refinement 'Bruker SAINT'
_computing_data_collection 'Bruker APEX2'
_computing_data_reduction 'Bruker SAINT'
_computing_molecular_graphics 'Bruker SHELXTL'
_computing_publication_material 'Bruker SHELXTL'
_computing_structure_refinement 'SHELXL-2014/7 (Sheldrick, 2014)'
_computing_structure_solution 'SHELXS-97 (Sheldrick 2008)'
_diffrn_ambient_temperature 150(2)
_diffrn_measured_fraction_theta_full 0.998
_diffrn_measured_fraction_theta_max 0.996
_diffrn_measurement_device_type 'Bruker APEX-II CCD'
_diffrn_measurement_method '\f and \w scans'
_diffrn_radiation_type MoK\a
_diffrn_radiation_wavelength 0.71073
_diffrn_reflns_av_R_equivalents 0.0385
_diffrn_reflns_av_unetI/netI 0.0375
_diffrn_reflns_Laue_measured_fraction_full 0.998
_diffrn_reflns_Laue_measured_fraction_max 0.996
_diffrn_reflns_limit_h_max 13
_diffrn_reflns_limit_h_min -19
_diffrn_reflns_limit_k_max 16
_diffrn_reflns_limit_k_min -16
_diffrn_reflns_limit_l_max 19
_diffrn_reflns_limit_l_min -19
_diffrn_reflns_number 22683
_diffrn_reflns_point_group_measured_fraction_full 0.998
_diffrn_reflns_point_group_measured_fraction_max 0.996
_diffrn_reflns_theta_full 25.242
_diffrn_reflns_theta_max 30.789
_diffrn_reflns_theta_min 2.331
_exptl_absorpt_coefficient_mu 1.289
_exptl_absorpt_correction_T_max 0.804
_exptl_absorpt_correction_T_min 0.520
_exptl_absorpt_correction_type multi-scan
_exptl_absorpt_process_details 'SADABS; Bruker, 2000'
_exptl_crystal_colour Pink
_exptl_crystal_density_diffrn 1.716
_exptl_crystal_description Plate-like
_exptl_crystal_F_000 1074
_exptl_crystal_size_max 0.410
_exptl_crystal_size_mid 0.310
_exptl_crystal_size_min 0.080
_refine_diff_density_max 0.770
_refine_diff_density_min -0.469
_refine_diff_density_rms 0.093
_refine_ls_extinction_method none
_refine_ls_goodness_of_fit_ref 1.041
_refine_ls_hydrogen_treatment constr
_refine_ls_matrix_type full
_refine_ls_number_parameters 305
_refine_ls_number_reflns 6388
_refine_ls_number_restraints 0
_refine_ls_restrained_S_all 1.041
_refine_ls_R_factor_all 0.0467
_refine_ls_R_factor_gt 0.0344
_refine_ls_shift/su_max 0.001
_refine_ls_shift/su_mean 0.000
_refine_ls_structure_factor_coef Fsqd
_refine_ls_weighting_details 'w=1/[\s^2^(Fo^2^)+(0.0374P)^2^+1.7438P] where P=(Fo^2^+2Fc^2^)/3'
_refine_ls_weighting_scheme calc
_refine_ls_wR_factor_gt 0.0833
_refine_ls_wR_factor_ref 0.0882
_reflns_Friedel_coverage 0.000
_reflns_number_gt 5314
_reflns_number_total 6388
_reflns_threshold_expression 'I > 2\s(I)'
_cod_data_source_file c9ce00129h2.cif
_cod_data_source_block 1_PBA_5NO2BIm
_cod_depositor_comments
;
The following automatic conversions were performed:

'_exptl_absorpt_correction_type' value 'Multi-scan' changed to
'multi-scan' according to
/home/data/users/saulius/crontab/automatic-downloads/rss-feeds/RSC/lib/dictionaries/cif_core.dic
dictionary named 'cif_core.dic' version 2.4.2 from 2011-04-26.

Automatic conversion script
Id: cif_fix_values 4973 2017-02-22 13:04:09Z antanas 

 Adding full bibliography for 7232488--7232490.cif.
;
_cod_database_code 7232488
_shelx_shelxl_version_number 2014/7
_shelx_space_group_comment
; 
The symmetry employed for this shelxl refinement is uniquely defined 
by the following loop, which should always be used as a source of 
symmetry information in preference to the above space-group names. 
They are only intended as comments. 
;
_shelx_estimated_absorpt_t_min 0.620
_shelx_estimated_absorpt_t_max 0.904

loop_
_space_group_symop_operation_xyz
'x, y, z'
'-x, y+1/2, -z+1/2'
'-x, -y, -z'
'x, -y-1/2, z-1/2'

loop_
_atom_site_label
_atom_site_type_symbol
_atom_site_fract_x
_atom_site_fract_y
_atom_site_fract_z
_atom_site_U_iso_or_equiv
_atom_site_adp_type
_atom_site_occupancy
_atom_site_site_symmetry_order
_atom_site_calc_flag
_atom_site_refinement_flags_posn
_atom_site_refinement_flags_adp
_atom_site_refinement_flags_occupancy
Co1 Co 0.0000 0.5000 0.5000 0.00989(7) Uani 1 2 d S . P
Co2 Co 0.25244(2) 0.38107(2) 0.53241(2) 0.01186(6) Uani 1 1 d . . .
O1 O 0.06744(9) 0.52222(11) 0.38100(10) 0.0158(2) Uani 1 1 d . . .
O2 O 0.23884(10) 0.49327(11) 0.41610(10) 0.0181(3) Uani 1 1 d . . .
O3 O 0.00018(10) 0.31908(10) 0.49331(10) 0.0161(2) Uani 1 1 d . . .
O4 O 0.15588(10) 0.25522(11) 0.47570(10) 0.0189(3) Uani 1 1 d . . .
O5 O 0.28088(10) 0.27885(12) 0.66847(10) 0.0213(3) Uani 1 1 d . . .
H1O5 H 0.3271 0.3121 0.7051 0.026 Uiso 1 1 d R U .
O6 O 0.14982(9) 1.00841(10) 0.09682(9) 0.0139(2) Uani 1 1 d . . .
O7 O 0.31491(9) 0.96976(11) 0.13060(10) 0.0182(3) Uani 1 1 d . . .
O8 O 0.47320(13) -0.03276(16) 0.73303(15) 0.0407(4) Uani 1 1 d . . .
O9 O 0.59472(14) -0.11527(14) 0.67349(12) 0.0357(4) Uani 1 1 d . . .
N1 N 0.39410(11) 0.32641(13) 0.50167(12) 0.0166(3) Uani 1 1 d . . .
N2 N 0.53561(12) 0.35035(15) 0.43883(13) 0.0224(3) Uani 1 1 d . . .
H1N2 H 0.5876 0.3982 0.4015 0.027 Uiso 1 1 d R U .
N3 N 0.53553(14) -0.03210(16) 0.67876(14) 0.0276(4) Uani 1 1 d . . .
C20 C 0.20181(19) 0.2449(2) 0.72017(18) 0.0382(6) Uani 1 1 d . . .
H20A H 0.1552 0.3110 0.7222 0.057 Uiso 1 1 calc R U .
H20B H 0.2336 0.2215 0.7878 0.057 Uiso 1 1 calc R U .
H20C H 0.1627 0.1791 0.6858 0.057 Uiso 1 1 calc R U .
C1 C 0.15748(13) 0.54464(14) 0.37219(13) 0.0135(3) Uani 1 1 d . . .
C2 C 0.17247(13) 0.64443(14) 0.30571(13) 0.0140(3) Uani 1 1 d . . .
C3 C 0.09698(13) 0.72984(16) 0.28259(14) 0.0181(3) Uani 1 1 d . . .
H3 H 0.0342 0.7220 0.3050 0.022 Uiso 1 1 calc R U .
C4 C 0.11259(13) 0.82685(16) 0.22689(14) 0.0174(3) Uani 1 1 d . . .
H4 H 0.0606 0.8850 0.2111 0.021 Uiso 1 1 calc R U .
C5 C 0.20492(13) 0.83814(14) 0.19440(13) 0.0139(3) Uani 1 1 d . . .
C6 C 0.22369(13) 0.94295(14) 0.13730(13) 0.0134(3) Uani 1 1 d . . .
C7 C 0.28053(13) 0.75191(15) 0.21720(14) 0.0170(3) Uani 1 1 d . . .
H7 H 0.3435 0.7596 0.1949 0.020 Uiso 1 1 calc R U .
C8 C 0.26416(14) 0.65528(16) 0.27213(14) 0.0171(3) Uani 1 1 d . . .
H8 H 0.3155 0.5963 0.2869 0.020 Uiso 1 1 calc R U .
C9 C 0.06357(13) 0.24046(14) 0.48522(13) 0.0144(3) Uani 1 1 d . . .
C10 C 0.02971(13) 0.11559(14) 0.49058(14) 0.0149(3) Uani 1 1 d . . .
C11 C -0.07088(15) 0.08947(16) 0.4940(2) 0.0297(5) Uani 1 1 d . . .
H11 H -0.1201 0.1506 0.4901 0.036 Uiso 1 1 calc R U .
C12 C 0.10100(15) 0.02553(16) 0.4970(2) 0.0300(5) Uani 1 1 d . . .
H12 H 0.1707 0.0427 0.4951 0.036 Uiso 1 1 calc R U .
C13 C 0.44062(14) 0.38923(16) 0.44358(15) 0.0197(4) Uani 1 1 d . . .
H13 H 0.4099 0.4558 0.4083 0.024 Uiso 1 1 calc R U .
C14 C 0.55384(14) 0.25356(18) 0.49772(15) 0.0213(4) Uani 1 1 d . . .
C15 C 0.46472(14) 0.23834(16) 0.53753(14) 0.0185(3) Uani 1 1 d . . .
C16 C 0.45764(15) 0.14459(17) 0.59918(15) 0.0211(4) Uani 1 1 d . . .
H16 H 0.3992 0.1328 0.6280 0.025 Uiso 1 1 calc R U .
C17 C 0.54164(15) 0.06887(18) 0.61623(15) 0.0232(4) Uani 1 1 d . . .
C18 C 0.62949(16) 0.0834(2) 0.57717(16) 0.0276(4) Uani 1 1 d . . .
H18 H 0.6840 0.0281 0.5919 0.033 Uiso 1 1 calc R U .
C19 C 0.63782(15) 0.1770(2) 0.51758(16) 0.0272(4) Uani 1 1 d . . .
H19 H 0.6977 0.1893 0.4911 0.033 Uiso 1 1 calc R U .

loop_
_atom_site_aniso_label
_atom_site_aniso_U_11
_atom_site_aniso_U_22
_atom_site_aniso_U_33
_atom_site_aniso_U_23
_atom_site_aniso_U_13
_atom_site_aniso_U_12
Co1 0.01020(14) 0.00585(13) 0.01426(15) 0.00049(11) 0.00399(11) -0.00071(11)
Co2 0.01200(11) 0.00868(10) 0.01547(12) -0.00053(8) 0.00411(8) -0.00010(8)
O1 0.0148(6) 0.0162(6) 0.0175(6) 0.0024(5) 0.0056(5) -0.0025(5)
O2 0.0156(6) 0.0168(6) 0.0234(7) 0.0072(5) 0.0073(5) 0.0033(5)
O3 0.0180(6) 0.0075(5) 0.0230(7) 0.0005(5) 0.0042(5) 0.0000(4)
O4 0.0178(6) 0.0115(5) 0.0289(7) -0.0039(5) 0.0082(5) -0.0039(5)
O5 0.0220(6) 0.0223(6) 0.0189(7) 0.0013(5) 0.0027(5) -0.0015(5)
O6 0.0131(5) 0.0117(5) 0.0167(6) 0.0030(4) 0.0029(4) 0.0010(4)
O7 0.0133(6) 0.0162(6) 0.0254(7) 0.0072(5) 0.0049(5) 0.0000(5)
O8 0.0291(8) 0.0399(9) 0.0545(12) 0.0182(9) 0.0122(8) 0.0027(7)
O9 0.0428(9) 0.0300(8) 0.0288(8) -0.0020(6) -0.0051(7) 0.0175(7)
N1 0.0152(7) 0.0149(7) 0.0201(8) -0.0007(6) 0.0045(6) 0.0022(6)
N2 0.0164(7) 0.0230(8) 0.0299(9) -0.0038(7) 0.0093(6) -0.0013(6)
N3 0.0250(8) 0.0251(8) 0.0289(10) 0.0017(7) -0.0036(7) 0.0023(7)
C20 0.0350(12) 0.0501(15) 0.0305(12) 0.0140(11) 0.0090(9) -0.0097(11)
C1 0.0165(7) 0.0113(7) 0.0142(8) 0.0009(6) 0.0065(6) -0.0004(6)
C2 0.0146(7) 0.0122(7) 0.0156(8) 0.0034(6) 0.0042(6) -0.0007(6)
C3 0.0123(7) 0.0204(8) 0.0232(9) 0.0079(7) 0.0078(6) 0.0024(7)
C4 0.0139(7) 0.0171(8) 0.0220(9) 0.0075(7) 0.0056(6) 0.0040(6)
C5 0.0134(7) 0.0125(7) 0.0160(8) 0.0043(6) 0.0039(6) 0.0006(6)
C6 0.0138(7) 0.0113(7) 0.0153(8) 0.0017(6) 0.0033(6) 0.0002(6)
C7 0.0140(7) 0.0176(8) 0.0212(9) 0.0076(7) 0.0076(6) 0.0031(6)
C8 0.0162(8) 0.0158(8) 0.0213(9) 0.0068(6) 0.0087(6) 0.0047(6)
C9 0.0176(7) 0.0093(7) 0.0162(8) -0.0002(6) 0.0030(6) -0.0018(6)
C10 0.0155(7) 0.0077(7) 0.0214(9) 0.0002(6) 0.0037(6) -0.0017(6)
C11 0.0169(8) 0.0086(7) 0.0646(16) 0.0018(9) 0.0109(9) 0.0018(7)
C12 0.0164(8) 0.0107(8) 0.0656(16) 0.0001(9) 0.0146(9) -0.0010(7)
C13 0.0173(8) 0.0182(8) 0.0254(10) -0.0027(7) 0.0086(7) -0.0009(7)
C14 0.0154(8) 0.0256(9) 0.0225(9) -0.0068(7) 0.0033(7) 0.0004(7)
C15 0.0175(8) 0.0177(8) 0.0197(9) -0.0039(7) 0.0024(6) 0.0025(7)
C16 0.0189(8) 0.0206(8) 0.0238(9) -0.0014(7) 0.0044(7) 0.0014(7)
C17 0.0222(9) 0.0233(9) 0.0217(9) 0.0006(7) -0.0012(7) 0.0007(7)
C18 0.0210(9) 0.0344(11) 0.0262(11) -0.0019(8) 0.0018(8) 0.0084(8)
C19 0.0169(9) 0.0350(11) 0.0299(11) -0.0027(9) 0.0051(8) 0.0044(8)

loop_
_atom_type_symbol
_atom_type_description
_atom_type_scat_dispersion_real
_atom_type_scat_dispersion_imag
_atom_type_scat_source
C C 0.0033 0.0016 'International Tables Vol C Tables 4.2.6.8 and 6.1.1.4'
H H 0.0000 0.0000 'International Tables Vol C Tables 4.2.6.8 and 6.1.1.4'
N N 0.0061 0.0033 'International Tables Vol C Tables 4.2.6.8 and 6.1.1.4'
O O 0.0106 0.0060 'International Tables Vol C Tables 4.2.6.8 and 6.1.1.4'
Co Co 0.3494 0.9721 'International Tables Vol C Tables 4.2.6.8 and 6.1.1.4'

loop_
_geom_angle_atom_site_label_1
_geom_angle_atom_site_label_2
_geom_angle_atom_site_label_3
_geom_angle
_geom_angle_site_symmetry_1
_geom_angle_site_symmetry_3
O1 Co1 O1 180.0 . 3_566
O1 Co1 O3 94.80(5) . .
O1 Co1 O3 85.20(5) 3_566 .
O1 Co1 O3 85.20(5) . 3_566
O1 Co1 O3 94.80(5) 3_566 3_566
O3 Co1 O3 180.0 . 3_566
O1 Co1 O6 90.35(5) . 4_576
O1 Co1 O6 89.65(5) 3_566 4_576
O3 Co1 O6 88.49(5) . 4_576
O3 Co1 O6 91.51(5) 3_566 4_576
O1 Co1 O6 89.65(5) . 2_545
O1 Co1 O6 90.35(5) 3_566 2_545
O3 Co1 O6 91.51(5) . 2_545
O3 Co1 O6 88.49(5) 3_566 2_545
O6 Co1 O6 180.0 4_576 2_545
O4 Co2 O2 101.63(6) . .
O4 Co2 N1 103.56(6) . .
O2 Co2 N1 88.03(6) . .
O4 Co2 O6 100.25(5) . 4_576
O2 Co2 O6 89.73(5) . 4_576
N1 Co2 O6 156.05(5) . 4_576
O4 Co2 O5 86.21(5) . .
O2 Co2 O5 172.15(5) . .
N1 Co2 O5 90.67(6) . .
O6 Co2 O5 88.32(5) 4_576 .
O4 Co2 O7 157.94(5) . 4_576
O2 Co2 O7 87.66(5) . 4_576
N1 Co2 O7 96.66(5) . 4_576
O6 Co2 O7 59.42(4) 4_576 4_576
O5 Co2 O7 84.80(5) . 4_576
C1 O1 Co1 133.48(12) . .
C1 O2 Co2 126.80(11) . .
C9 O3 Co1 136.82(11) . .
C9 O4 Co2 127.93(11) . .
C20 O5 Co2 124.01(13) . .
C20 O5 H1O5 110.6 . .
Co2 O5 H1O5 105.2 . .
C6 O6 Co1 140.91(11) . 2
C6 O6 Co2 91.93(10) . 4_575
Co1 O6 Co2 110.16(5) 2 4_575
C6 O7 Co2 89.42(10) . 4_575
C13 N1 C15 104.28(15) . .
C13 N1 Co2 120.55(12) . .
C15 N1 Co2 134.77(13) . .
C13 N2 C14 106.90(16) . .
C13 N2 H1N2 123.0 . .
C14 N2 H1N2 129.7 . .
O8 N3 O9 122.9(2) . .
O8 N3 C17 119.72(18) . .
O9 N3 C17 117.38(19) . .
O5 C20 H20A 109.5 . .
O5 C20 H20B 109.5 . .
H20A C20 H20B 109.5 . .
O5 C20 H20C 109.5 . .
H20A C20 H20C 109.5 . .
H20B C20 H20C 109.5 . .
O1 C1 O2 126.32(16) . .
O1 C1 C2 117.63(15) . .
O2 C1 C2 116.02(15) . .
C3 C2 C8 119.81(16) . .
C3 C2 C1 119.73(15) . .
C8 C2 C1 120.34(15) . .
C2 C3 C4 120.51(16) . .
C2 C3 H3 119.7 . .
C4 C3 H3 119.7 . .
C3 C4 C5 119.54(16) . .
C3 C4 H4 120.2 . .
C5 C4 H4 120.2 . .
C4 C5 C7 119.92(15) . .
C4 C5 C6 120.03(15) . .
C7 C5 C6 120.04(15) . .
O6 C6 O7 119.03(15) . .
O6 C6 C5 120.91(15) . .
O7 C6 C5 120.04(15) . .
C8 C7 C5 120.20(16) . .
C8 C7 H7 119.9 . .
C5 C7 H7 119.9 . .
C7 C8 C2 120.01(16) . .
C7 C8 H8 120.0 . .
C2 C8 H8 120.0 . .
O3 C9 O4 126.36(16) . .
O3 C9 C10 117.80(15) . .
O4 C9 C10 115.81(15) . .
C11 C10 C12 119.17(16) . .
C11 C10 C9 120.58(15) . .
C12 C10 C9 120.18(16) . .
C10 C11 C12 120.48(17) . 3_556
C10 C11 H11 119.8 . .
C12 C11 H11 119.8 3_556 .
C10 C12 C11 120.35(18) . 3_556
C10 C12 H12 119.8 . .
C11 C12 H12 119.8 3_556 .
N1 C13 N2 113.98(17) . .
N1 C13 H13 123.0 . .
N2 C13 H13 123.0 . .
N2 C14 C19 131.37(19) . .
N2 C14 C15 105.83(16) . .
C19 C14 C15 122.8(2) . .
C16 C15 N1 130.76(17) . .
C16 C15 C14 120.21(17) . .
N1 C15 C14 109.01(17) . .
C15 C16 C17 115.69(18) . .
C15 C16 H16 122.2 . .
C17 C16 H16 122.2 . .
C18 C17 C16 124.3(2) . .
C18 C17 N3 118.61(18) . .
C16 C17 N3 117.05(18) . .
C19 C18 C17 120.30(19) . .
C19 C18 H18 119.8 . .
C17 C18 H18 119.8 . .
C18 C19 C14 116.68(19) . .
C18 C19 H19 121.7 . .
C14 C19 H19 121.7 . .

loop_
_geom_bond_atom_site_label_1
_geom_bond_atom_site_label_2
_geom_bond_distance
_geom_bond_site_symmetry_2
Co1 O1 2.0428(13) .
Co1 O1 2.0429(13) 3_566
Co1 O3 2.0728(12) .
Co1 O3 2.0728(12) 3_566
Co1 O6 2.1551(12) 4_576
Co1 O6 2.1551(12) 2_545
Co2 O4 1.9779(13) .
Co2 O2 2.0362(13) .
Co2 N1 2.1025(15) .
Co2 O6 2.1768(12) 4_576
Co2 O5 2.1807(14) .
Co2 O7 2.2314(13) 4_576
O1 C1 1.250(2) .
O2 C1 1.267(2) .
O3 C9 1.251(2) .
O4 C9 1.268(2) .
O5 C20 1.438(3) .
O5 H1O5 0.8054 .
O6 C6 1.267(2) .
O6 Co1 2.1551(12) 2
O6 Co2 2.1768(12) 4_575
O7 C6 1.268(2) .
O7 Co2 2.2313(13) 4_575
O8 N3 1.225(3) .
O9 N3 1.245(2) .
N1 C13 1.321(2) .
N1 C15 1.395(2) .
N2 C13 1.349(2) .
N2 C14 1.366(3) .
N2 H1N2 1.0894 .
N3 C17 1.455(3) .
C20 H20A 0.9800 .
C20 H20B 0.9800 .
C20 H20C 0.9800 .
C1 C2 1.504(2) .
C2 C3 1.388(2) .
C2 C8 1.392(2) .
C3 C4 1.391(2) .
C3 H3 0.9500 .
C4 C5 1.393(2) .
C4 H4 0.9500 .
C5 C7 1.395(2) .
C5 C6 1.485(2) .
C7 C8 1.384(2) .
C7 H7 0.9500 .
C8 H8 0.9500 .
C9 C10 1.504(2) .
C10 C11 1.376(3) .
C10 C12 1.388(2) .
C11 C12 1.388(3) 3_556
C11 H11 0.9500 .
C12 C11 1.389(3) 3_556
C12 H12 0.9500 .
C13 H13 0.9500 .
C14 C19 1.398(3) .
C14 C15 1.412(3) .
C15 C16 1.385(3) .
C16 C17 1.392(3) .
C16 H16 0.9500 .
C17 C18 1.390(3) .
C18 C19 1.370(3) .
C18 H18 0.9500 .
C19 H19 0.9500 .
